data_7010534
loop_
_publ_author_name
'Genge, Anthony R. J.'
'Hill, Nicholas J.'
'Levason, William'
'Reid, Gillian'

_publ_section_title
;
 Synthesis and properties of antimony(III) and bismuth(III) halide
 complexes of diphosphines and diarsines. Crystal structures of
 [Bi2I6{o-C6H4(AsMe2)2}2], [Sb2Br6{o-C6H4(PPh2)2}2],
 [Sb2Cl6{o-C6H4(AsMe2)2}], and [BiCl3{o-C6H4(P(O)Ph2)2}(thf)]
;
_journal_issue 7
_journal_name_full 'Journal of the Chemical Society, Dalton Transactions'
_journal_page_first 1007
_journal_paper_doi 10.1039/b010179f
_journal_year 2001
_chemical_formula_moiety 'C10 H16 As2 Bi I3 '
_chemical_formula_structural '[Bi2I6{o-C6H4(AsMe2)2}2]'
_chemical_formula_sum 'C10 H16 As2 Bi I3'
_chemical_formula_weight 875.77
_space_group_IT_number 14
_symmetry_cell_setting monoclinic
_symmetry_Int_Tables_number 14
_symmetry_space_group_name_Hall '-P 2yn'
_symmetry_space_group_name_H-M 'P 1 21/n 1'
_audit_creation_date 19101-01-03
_audit_creation_method 'by teXsan v1.8'
_cell_angle_alpha 90
_cell_angle_beta 90.98(2)
_cell_angle_gamma 90
_cell_formula_units_Z 4
_cell_length_a 9.009(5)
_cell_length_b 12.620(4)
_cell_length_c 16.765(3)
_cell_measurement_reflns_used 20
_cell_measurement_temperature 150.0(1)
_cell_measurement_theta_max 8.9
_cell_measurement_theta_min 7.3
_cell_volume 1905.8(13)
_computing_cell_refinement 'MSC/AFC Diffractometer Control'
_computing_data_collection 'MSC/AFC Diffractometer Control'
_computing_data_reduction 'teXsan (MSC, 1992-1997)'
_computing_publication_material 'teXsan (MSC, 1992-1997)'
_computing_structure_refinement 'teXsan (MSC, 1992-1997)'
_computing_structure_solution
;
DIRDIF92 PATTY (Beurskens, 1992)
;
_diffrn_ambient_temperature 150.0(1)
_diffrn_measurement_device_type 'Rigaku AFC7S'
_diffrn_measurement_method \w-2\q
_diffrn_orient_matrix_UB_11 0.02447
_diffrn_orient_matrix_UB_12 -0.04741
_diffrn_orient_matrix_UB_13 -0.04572
_diffrn_orient_matrix_UB_21 -0.06425
_diffrn_orient_matrix_UB_22 -0.05673
_diffrn_orient_matrix_UB_23 0.02270
_diffrn_orient_matrix_UB_31 -0.08716
_diffrn_orient_matrix_UB_32 0.02851
_diffrn_orient_matrix_UB_33 -0.03087
_diffrn_radiation_detector 'scintillation counter'
_diffrn_radiation_monochromator graphite
_diffrn_radiation_source 'X-ray tube'
_diffrn_radiation_type 'Mo K\a'
_diffrn_radiation_wavelength 0.71073
_diffrn_reflns_av_R_equivalents 0.12269
_diffrn_reflns_limit_h_max 10
_diffrn_reflns_limit_h_min 0
_diffrn_reflns_limit_k_max 15
_diffrn_reflns_limit_k_min 0
_diffrn_reflns_limit_l_max 19
_diffrn_reflns_limit_l_min -19
_diffrn_reflns_number 3754
_diffrn_reflns_reduction_process 'Lp corrections applied'
_diffrn_reflns_theta_max 25.00
_diffrn_reflns_theta_min 2.02
_diffrn_standards_decay_% 1.59
_diffrn_standards_interval_count 150
_diffrn_standards_number 3
_exptl_absorpt_coefficient_mu 17.459
_exptl_absorpt_correction_T_max 1.000
_exptl_absorpt_correction_T_min 0.622
_exptl_absorpt_correction_type empirical
_exptl_absorpt_process_details
;
DIFABS (Walker & Stuart, 1983)
;
_exptl_crystal_colour orange
_exptl_crystal_density_diffrn 3.052
_exptl_crystal_density_meas ?
_exptl_crystal_description lathe
_exptl_crystal_F_000 1536.00
_exptl_crystal_size_max 0.32
_exptl_crystal_size_mid 0.15
_exptl_crystal_size_min 0.03
_refine_diff_density_max 1.21
_refine_diff_density_min -1.09
_refine_ls_abs_structure_details -
_refine_ls_abs_structure_Flack -
_refine_ls_extinction_coef -
_refine_ls_extinction_method none
_refine_ls_goodness_of_fit_ref 1.128
_refine_ls_hydrogen_treatment noref
_refine_ls_matrix_type full
_refine_ls_number_constraints 0
_refine_ls_number_parameters 145
_refine_ls_number_reflns 1941
_refine_ls_number_restraints 0
_refine_ls_R_factor_gt 0.0349
_refine_ls_shift/su_max 0.0160
_refine_ls_shift/su_mean 0.0000
_refine_ls_structure_factor_coef F
_refine_ls_weighting_details 'w = 1/[\s^2^(Fo) + 0.00008|Fo|^2^]'
_refine_ls_weighting_scheme sigma
_refine_ls_wR_factor_ref 0.0375
_reflns_number_gt 1941
_reflns_number_total 3522
_reflns_threshold_expression I>2.00\s(I)
_cod_data_source_file b010179f.txt
_cod_data_source_block bidiars_BiI3_+_diars
_cod_original_cell_volume 1906(1)
_cod_original_sg_symbol_H-M 'P 21/n     '
_cod_original_formula_sum 'C10 H16 As2 Bi I3 '
_cod_database_code 7010534

loop_
_symmetry_equiv_pos_as_xyz
'   +x,   +y,   +z'
1/2-x,1/2+y,1/2-z
'   -x,   -y,   -z'
1/2+x,1/2-y,1/2+z

loop_
_atom_site_label
_atom_site_fract_x
_atom_site_fract_y
_atom_site_fract_z
_atom_site_U_iso_or_equiv
_atom_site_occupancy
_atom_site_refinement_flags
_atom_site_adp_type
_atom_site_calc_flag
_atom_site_calc_attached_atom
Bi(1) 0.11840(7) 0.08878(5) 0.10016(3) 0.0216(2) 1.000 . Uani d ?
I(1) 0.4340(1) 0.1069(1) 0.15710(6) 0.0325(3) 1.000 . Uani d ?
I(2) -0.1854(1) 0.12273(9) 0.01216(7) 0.0334(3) 1.000 . Uani d ?
I(3) -0.0391(1) 0.0282(1) 0.25190(7) 0.0392(4) 1.000 . Uani d ?
As(1) 0.0905(2) 0.2952(1) 0.15955(9) 0.0233(4) 1.000 . Uani d ?
As(2) 0.2224(2) 0.2303(1) -0.02920(9) 0.0234(4) 1.000 . Uani d ?
C(1) 0.197(2) 0.320(1) 0.2597(8) 0.024(4) 1.000 . Uani d ?
C(2) -0.107(2) 0.343(1) 0.182(1) 0.037(5) 1.000 . Uani d ?
C(3) 0.173(2) 0.399(1) 0.0882(9) 0.027(5) 1.000 . Uani d ?
C(4) 0.179(2) 0.504(1) 0.113(1) 0.039(6) 1.000 . Uani d ?
C(5) 0.244(2) 0.582(1) 0.069(1) 0.040(6) 1.000 . Uani d ?
C(6) 0.305(2) 0.554(1) -0.004(1) 0.038(6) 1.000 . Uani d ?
C(7) 0.300(2) 0.452(1) -0.030(1) 0.034(5) 1.000 . Uani d ?
C(8) 0.234(1) 0.374(1) 0.0132(8) 0.020(4) 1.000 . Uani d ?
C(9) 0.110(2) 0.255(2) -0.1273(9) 0.041(5) 1.000 . Uani d ?
C(10) 0.421(2) 0.210(2) -0.067(1) 0.043(6) 1.000 . Uani d ?
H(1) 0.1640 0.2701 0.2998 0.031 1.000 . Uiso c ?
H(2) 0.3009 0.3103 0.2537 0.031 1.000 . Uiso c ?
H(3) 0.1787 0.3894 0.2791 0.031 1.000 . Uiso c ?
H(4) -0.1101 0.4130 0.1974 0.045 1.000 . Uiso c ?
H(5) -0.1721 0.3311 0.1363 0.045 1.000 . Uiso c ?
H(6) -0.1485 0.2990 0.2250 0.045 1.000 . Uiso c ?
H(7) 0.1292 0.5229 0.1617 0.047 1.000 . Uiso c ?
H(8) 0.2544 0.6556 0.0892 0.048 1.000 . Uiso c ?
H(9) 0.3456 0.6074 -0.0378 0.047 1.000 . Uiso c ?
H(10) 0.3450 0.4336 -0.0772 0.036 1.000 . Uiso c ?
H(11) 0.0134 0.2879 -0.1158 0.053 1.000 . Uiso c ?
H(12) 0.1598 0.3058 -0.1613 0.053 1.000 . Uiso c ?
H(13) 0.0914 0.1932 -0.1565 0.053 1.000 . Uiso c ?
H(14) 0.4376 0.1418 -0.0869 0.044 1.000 . Uiso c ?
H(15) 0.4483 0.2621 -0.1050 0.044 1.000 . Uiso c ?
H(16) 0.4939 0.2195 -0.0213 0.044 1.000 . Uiso c ?

loop_
_atom_site_aniso_label
_atom_site_aniso_U_11
_atom_site_aniso_U_22
_atom_site_aniso_U_33
_atom_site_aniso_U_12
_atom_site_aniso_U_13
_atom_site_aniso_U_23
Bi(1) 0.0234(3) 0.0197(3) 0.0217(3) 0.0000(3) 0.0001(2) -0.0015(3)
I(1) 0.0246(6) 0.0395(8) 0.0333(6) 0.0007(5) -0.0029(4) 0.0054(5)
I(2) 0.0241(6) 0.0330(7) 0.0430(7) 0.0066(5) -0.0056(5) -0.0107(6)
I(3) 0.0475(8) 0.0385(8) 0.0318(6) -0.0065(6) 0.0110(5) 0.0025(6)
As(1) 0.0280(9) 0.023(1) 0.0193(8) 0.0031(8) 0.0012(7) -0.0019(7)
As(2) 0.0251(8) 0.026(1) 0.0188(8) 0.0003(7) 0.0018(6) -0.0020(7)
C(1) 0.029(9) 0.04(1) 0.007(7) 0.004(8) -0.006(6) -0.008(7)
C(2) 0.05(1) 0.02(1) 0.04(1) 0.014(9) -0.009(9) -0.008(8)
C(3) 0.034(9) 0.02(1) 0.025(9) -0.002(8) -0.013(7) 0.007(8)
C(4) 0.06(1) 0.03(1) 0.026(9) 0.00(1) -0.005(8) 0.004(9)
C(5) 0.06(1) 0.02(1) 0.04(1) 0.003(9) 0.006(9) 0.01(1)
C(6) 0.04(1) 0.04(1) 0.04(1) -0.015(9) -0.011(9) 0.020(9)
C(7) 0.05(1) 0.03(1) 0.029(9) -0.013(9) 0.006(8) -0.003(8)
C(8) 0.012(7) 0.03(1) 0.018(8) 0.000(7) 0.001(6) 0.002(7)
C(9) 0.06(1) 0.05(1) 0.017(8) 0.00(1) -0.019(8) -0.005(8)
C(10) 0.05(1) 0.04(1) 0.04(1) 0.01(1) 0.012(9) -0.01(1)

loop_
_atom_type_symbol
_atom_type_oxidation_number
_atom_type_number_in_cell
_atom_type_scat_dispersion_real
_atom_type_scat_dispersion_imag
_atom_type_scat_source
C 0 40 0.002 0.002
;International Tables for Crystallography
(1992, Vol. C, Tables 4.2.6.8 and 6.1.1.1)
;
H 0 64 0.000 0.000
;International Tables for Crystallography
(1992, Vol. C, Table 6.1.1.2)
;
As 0 8 -0.030 2.007
;International Tables for Crystallography
(1992, Vol. C, Tables 4.2.6.8 and 6.1.1.1)
;
I 0 12 -0.726 1.812
;International Tables for Crystallography
(1992, Vol. C, Tables 4.2.6.8 and 6.1.1.1)
;
Bi 0 4 -4.861 10.559
;International Tables for Crystallography
(1992, Vol. C, Tables 4.2.6.8 and 6.1.1.1)
;

loop_
_geom_angle_atom_site_label_1
_geom_angle_atom_site_label_2
_geom_angle_atom_site_label_3
_geom_angle
_geom_angle_site_symmetry_1
_geom_angle_site_symmetry_2
_geom_angle_site_symmetry_3
_geom_angle_publ_flag
I(1) Bi(1) I(2) 164.24(4) . . . yes
I(1) Bi(1) I(2*) 93.51(4) . . 3 yes
I(1) Bi(1) I(3) 101.97(4) . . . yes
I(1) Bi(1) As(1) 84.60(4) . . . yes
I(1) Bi(1) As(2) 82.95(4) . . . yes
I(2) Bi(1) I(2) 90.50(3) . . 3 yes
I(2) Bi(1) I(3) 90.69(4) . . . yes
I(2) Bi(1) As(1) 87.54(4) . . . yes
I(2) Bi(1) As(2) 81.79(5) . . . yes
I(2) Bi(1) I(3) 111.39(4) 3 . . yes
I(2) Bi(1) As(1) 164.83(4) 3 . . yes
I(2) Bi(1) As(2) 90.39(4) 3 . . yes
I(3) Bi(1) As(1) 83.68(4) . . . yes
I(3) Bi(1) As(2) 157.09(5) . . . yes
As(1) Bi(1) As(2) 74.45(5) . . . yes
Bi(1) I(2) Bi(1) 89.50(3) . . 3 yes
Bi(1) As(1) C(1) 114.3(5) . . . yes
Bi(1) As(1) C(2) 116.5(5) . . . yes
Bi(1) As(1) C(3) 111.9(5) . . . yes
C(1) As(1) C(2) 103.2(6) . . . yes
C(1) As(1) C(3) 103.7(6) . . . yes
C(2) As(1) C(3) 106.0(7) . . . yes
Bi(1) As(2) C(8) 108.0(4) . . . yes
Bi(1) As(2) C(9) 123.3(6) . . . yes
Bi(1) As(2) C(10) 117.9(6) . . . yes
C(8) As(2) C(9) 100.4(7) . . . yes
C(8) As(2) C(10) 101.6(7) . . . yes
C(9) As(2) C(10) 102.4(8) . . . yes
As(1) C(1) H(1) 110.1 . . . no
As(1) C(1) H(2) 111.0 . . . no
As(1) C(1) H(3) 111.2 . . . no
H(1) C(1) H(2) 107.4 . . . no
H(1) C(1) H(3) 107.9 . . . no
H(2) C(1) H(3) 109.1 . . . no
As(1) C(2) H(4) 112.5 . . . no
As(1) C(2) H(5) 110.8 . . . no
As(1) C(2) H(6) 109.2 . . . no
H(4) C(2) H(5) 110.5 . . . no
H(4) C(2) H(6) 107.9 . . . no
H(5) C(2) H(6) 105.5 . . . no
As(1) C(3) C(4) 119(1) . . . yes
As(1) C(3) C(8) 124(1) . . . yes
C(4) C(3) C(8) 117(2) . . . yes
C(3) C(4) C(5) 123(2) . . . yes
C(3) C(4) H(7) 118.0 . . . no
C(5) C(4) H(7) 118.5 . . . no
C(4) C(5) C(6) 117(2) . . . yes
C(4) C(5) H(8) 122.9 . . . no
C(6) C(5) H(8) 119.5 . . . no
C(5) C(6) C(7) 121(2) . . . yes
C(5) C(6) H(9) 120.2 . . . no
C(7) C(6) H(9) 119.1 . . . no
C(6) C(7) C(8) 122(2) . . . yes
C(6) C(7) H(10) 119.6 . . . no
C(8) C(7) H(10) 118.8 . . . no
As(2) C(8) C(3) 121(1) . . . yes
As(2) C(8) C(7) 120(1) . . . yes
C(3) C(8) C(7) 120(2) . . . yes
As(2) C(9) H(11) 110.6 . . . no
As(2) C(9) H(12) 111.3 . . . no
As(2) C(9) H(13) 113.1 . . . no
H(11) C(9) H(12) 105.0 . . . no
H(11) C(9) H(13) 107.6 . . . no
H(12) C(9) H(13) 108.7 . . . no
As(2) C(10) H(14) 113.1 . . . no
As(2) C(10) H(15) 112.4 . . . no
As(2) C(10) H(16) 108.9 . . . no
H(14) C(10) H(15) 111.3 . . . no
H(14) C(10) H(16) 105.8 . . . no
H(15) C(10) H(16) 104.9 . . . no

loop_
_geom_bond_atom_site_label_1
_geom_bond_atom_site_label_2
_geom_bond_distance
_geom_bond_site_symmetry_1
_geom_bond_site_symmetry_2
_geom_bond_publ_flag
Bi(1) I(1) 2.992(2) . . yes
Bi(1) I(2) 3.117(2) . . yes
Bi(1) I(2*) 3.328(1) . 3 yes
Bi(1) I(3) 3.032(1) . . yes
Bi(1) As(1) 2.801(2) . . yes
Bi(1) As(2) 2.974(2) . . yes
As(1) C(1) 1.94(1) . . yes
As(1) C(2) 1.92(2) . . yes
As(1) C(3) 1.93(2) . . yes
As(2) C(8) 1.95(2) . . yes
As(2) C(9) 1.94(1) . . yes
As(2) C(10) 1.93(2) . . yes
C(1) H(1) 0.97 . . no
C(1) H(2) 0.95 . . no
C(1) H(3) 0.95 . . no
C(2) H(4) 0.93 . . no
C(2) H(5) 0.96 . . no
C(2) H(6) 0.99 . . no
C(3) C(4) 1.38(2) . . yes
C(3) C(8) 1.42(2) . . yes
C(4) C(5) 1.36(2) . . yes
C(4) H(7) 0.98 . . no
C(5) C(6) 1.40(2) . . yes
C(5) H(8) 0.99 . . no
C(6) C(7) 1.36(2) . . yes
C(6) H(9) 0.96 . . no
C(7) C(8) 1.36(2) . . yes
C(7) H(10) 0.93 . . no
C(9) H(11) 0.98 . . no
C(9) H(12) 0.97 . . no
C(9) H(13) 0.94 . . no
C(10) H(14) 0.93 . . no
C(10) H(15) 0.95 . . no
C(10) H(16) 1.01 . . no

loop_
_geom_contact_atom_site_label_1
_geom_contact_atom_site_label_2
_geom_contact_distance
_geom_contact_site_symmetry_1
_geom_contact_site_symmetry_2
_geom_contact_publ_flag
C(6) C(7) 3.59(2) . 3_665 no
